data_2237025
loop_
_publ_author_name
'Hwang, In Hong'
'Kim, Pan-Gi'
'Lee, Jae-Cheon'
'Kim, Cheal'
'Kim, Youngmee'

_publ_section_title
;
 Bis(\m-2-carboxymethyl-2-hydroxybutanedioato)bis[diaquamanganese(II)]--1,2-bis(pyridin-4-yl)ethene--water
 (1/1/2)
;
_journal_coeditor_code SJ5281
_journal_issue 12
_journal_name_full 'Acta Crystallographica Section E'
_journal_page_first m1516
_journal_page_last m1517
_journal_paper_doi 10.1107/S1600536812047034
_journal_volume 68
_journal_year 2012
_chemical_formula_iupac '[Mn2 (C6 H6 O7)2 (H2 O)4], C12 H10 N2, 2H2 O'
_chemical_formula_moiety 'C12 H20 Mn2 O18, C12 H10 N2, 2(H2 O)'
_chemical_formula_sum 'C24 H34 Mn2 N2 O20'
_chemical_formula_weight 780.41
_chemical_name_systematic
;
Bis(\m-2-carboxymethyl-2-hydroxybutanedioato)bis[diaquamanganese(II)]--
1,2-bis(pyridin-4-yl)ethene--water (1/1/2)
;
_space_group_IT_number 2
_symmetry_cell_setting triclinic
_symmetry_space_group_name_Hall '-P 1'
_symmetry_space_group_name_H-M 'P -1'
_atom_sites_solution_hydrogens geom
_atom_sites_solution_primary direct
_atom_sites_solution_secondary difmap
_audit_creation_method SHELXTL
_cell_angle_alpha 70.24(3)
_cell_angle_beta 67.11(3)
_cell_angle_gamma 75.52(3)
_cell_formula_units_Z 1
_cell_length_a 9.3970(19)
_cell_length_b 9.4580(19)
_cell_length_c 10.131(2)
_cell_measurement_reflns_used 11909
_cell_measurement_temperature 170(2)
_cell_measurement_theta_max 27.6
_cell_measurement_theta_min 2.7
_cell_volume 773.3(3)
_computing_cell_refinement 'SAINT (Bruker, 1997)'
_computing_data_collection 'SMART (Bruker, 1997)'
_computing_data_reduction 'SAINT (Bruker, 1997)'
_computing_molecular_graphics 'SHELXTL (Sheldrick, 2008)'
_computing_publication_material 'SHELXTL (Sheldrick, 2008)'
_computing_structure_refinement 'SHELXL97 (Sheldrick, 2008)'
_computing_structure_solution 'SHELXS97 (Sheldrick, 2008)'
_diffrn_ambient_temperature 170(2)
_diffrn_measured_fraction_theta_full 0.975
_diffrn_measured_fraction_theta_max 0.975
_diffrn_measurement_device_type 'Bruker SMART CCD'
_diffrn_measurement_method '\f and \w'
_diffrn_radiation_monochromator graphite
_diffrn_radiation_source 'fine-focus sealed tube'
_diffrn_radiation_type MoK\a
_diffrn_radiation_wavelength 0.71073
_diffrn_reflns_av_R_equivalents 0.0208
_diffrn_reflns_av_sigmaI/netI 0.0446
_diffrn_reflns_limit_h_max 10
_diffrn_reflns_limit_h_min -11
_diffrn_reflns_limit_k_max 10
_diffrn_reflns_limit_k_min -11
_diffrn_reflns_limit_l_max 12
_diffrn_reflns_limit_l_min -12
_diffrn_reflns_number 4358
_diffrn_reflns_theta_full 25.99
_diffrn_reflns_theta_max 25.99
_diffrn_reflns_theta_min 2.27
_diffrn_standards_number 0
_exptl_absorpt_coefficient_mu 0.909
_exptl_absorpt_correction_T_max 0.9821
_exptl_absorpt_correction_T_min 0.8758
_exptl_absorpt_correction_type multi-scan
_exptl_absorpt_process_details '(SADABS; Bruker, 1997)'
_exptl_crystal_colour colorless
_exptl_crystal_density_diffrn 1.676
_exptl_crystal_density_method 'not measured'
_exptl_crystal_description plate
_exptl_crystal_F_000 402
_exptl_crystal_size_max 0.15
_exptl_crystal_size_mid 0.10
_exptl_crystal_size_min 0.02
_refine_diff_density_max 0.472
_refine_diff_density_min -0.632
_refine_ls_extinction_method none
_refine_ls_goodness_of_fit_ref 1.084
_refine_ls_hydrogen_treatment mixed
_refine_ls_matrix_type full
_refine_ls_number_parameters 241
_refine_ls_number_reflns 2973
_refine_ls_number_restraints 8
_refine_ls_restrained_S_all 1.082
_refine_ls_R_factor_all 0.0482
_refine_ls_R_factor_gt 0.0381
_refine_ls_shift/su_max 0.001
_refine_ls_shift/su_mean 0.000
_refine_ls_structure_factor_coef Fsqd
_refine_ls_weighting_details 'calc w=1/[\s^2^(Fo^2^)+(0.0538P)^2^] where P=(Fo^2^+2Fc^2^)/3'
_refine_ls_weighting_scheme calc
_refine_ls_wR_factor_gt 0.0946
_refine_ls_wR_factor_ref 0.0975
_reflns_number_gt 2423
_reflns_number_total 2973
_reflns_threshold_expression I>2\s(I)
_cod_data_source_file sj5281.cif
_cod_data_source_block I
_cod_database_code 2237025
_cod_database_fobs_code 2237025

loop_
_symmetry_equiv_pos_as_xyz
'x, y, z'
'-x, -y, -z'

loop_
_atom_site_type_symbol
_atom_site_label
_atom_site_fract_x
_atom_site_fract_y
_atom_site_fract_z
_atom_site_U_iso_or_equiv
_atom_site_adp_type
_atom_site_calc_flag
_atom_site_refinement_flags
_atom_site_occupancy
_atom_site_symmetry_multiplicity
Mn Mn1 0.59596(4) 0.68914(4) 0.60932(4) 0.01775(14) Uani d . 1 1
O O1 0.4231(2) 0.51640(19) 0.72246(19) 0.0179(4) Uani d D 1 1
H H1O 0.435(3) 0.479(3) 0.652(2) 0.021 Uiso d D 1 1
O O2 0.3899(2) 0.79755(19) 0.54416(19) 0.0226(4) Uani d . 1 1
O O3 0.1299(2) 0.8203(2) 0.6391(2) 0.0306(5) Uani d . 1 1
O O4 0.4605(2) 0.7549(2) 0.81346(19) 0.0248(4) Uani d . 1 1
O O5 0.3362(2) 0.6926(2) 1.0561(2) 0.0289(5) Uani d D 1 1
H H5O 0.411(2) 0.731(3) 1.055(3) 0.035 Uiso d D 1 1
O O6 0.3225(2) 0.4206(2) 0.56485(19) 0.0232(4) Uani d . 1 1
O O7 0.0686(2) 0.4237(2) 0.6196(2) 0.0335(5) Uani d . 1 1
O O8 0.7614(2) 0.5543(2) 0.7192(2) 0.0263(4) Uani d D 1 1
H H8A 0.8656(9) 0.526(3) 0.669(3) 0.032 Uiso d D 1 1
H H8B 0.736(3) 0.4655(17) 0.794(2) 0.032 Uiso d D 1 1
O O9 0.7071(2) 0.8889(2) 0.5139(2) 0.0311(5) Uani d D 1 1
H H9A 0.8153(4) 0.881(3) 0.478(3) 0.037 Uiso d D 1 1
H H9B 0.671(3) 0.9920(8) 0.501(3) 0.037 Uiso d D 1 1
C C1 0.2687(3) 0.6001(3) 0.7591(3) 0.0166(5) Uani d . 1 1
C C2 0.2613(3) 0.7522(3) 0.6372(3) 0.0187(5) Uani d . 1 1
C C3 0.2331(3) 0.6280(3) 0.9100(3) 0.0209(6) Uani d . 1 1
H H3A 0.1328 0.6957 0.9320 0.025 Uiso calc R 1 1
H H3B 0.2183 0.5299 0.9871 0.025 Uiso calc R 1 1
C C4 0.3533(3) 0.6963(3) 0.9249(3) 0.0195(5) Uani d . 1 1
C C5 0.1477(3) 0.5074(3) 0.7752(3) 0.0184(5) Uani d . 1 1
H H5A 0.1411 0.4199 0.8642 0.022 Uiso calc R 1 1
H H5B 0.0447 0.5713 0.7934 0.022 Uiso calc R 1 1
C C6 0.1791(3) 0.4481(3) 0.6430(3) 0.0188(5) Uani d . 1 1
N N11 0.5629(3) 0.8142(2) 0.0477(2) 0.0236(5) Uani d . 1 1
C C14 0.6748(3) 0.8996(3) 0.1754(3) 0.0234(6) Uani d . 1 1
H H14 0.6673 0.9197 0.2638 0.028 Uiso calc R 1 1
C C11 0.6896(3) 0.8400(3) -0.0763(3) 0.0257(6) Uani d . 1 1
H H11 0.6931 0.8193 -0.1630 0.031 Uiso calc R 1 1
C C12 0.8134(3) 0.8954(3) -0.0799(3) 0.0247(6) Uani d . 1 1
H H12 0.9015 0.9128 -0.1679 0.030 Uiso calc R 1 1
C C13 0.8076(3) 0.9261(3) 0.0493(3) 0.0216(6) Uani d . 1 1
C C15 0.5544(3) 0.8440(3) 0.1713(3) 0.0244(6) Uani d . 1 1
H H15 0.4641 0.8267 0.2572 0.029 Uiso calc R 1 1
C C16 0.9369(3) 0.9793(3) 0.0573(3) 0.0246(6) Uani d . 1 1
H H16 0.9299 0.9845 0.1517 0.030 Uiso calc R 1 1
O O1W 0.0209(3) 0.8324(2) 0.4096(3) 0.0387(5) Uani d D 1 1
H H1WA 0.030(4) 0.7316(11) 0.412(4) 0.046 Uiso d D 1 1
H H1WB 0.063(4) 0.826(4) 0.481(3) 0.046 Uiso d D 1 1

loop_
_atom_site_aniso_label
_atom_site_aniso_U_11
_atom_site_aniso_U_22
_atom_site_aniso_U_33
_atom_site_aniso_U_12
_atom_site_aniso_U_13
_atom_site_aniso_U_23
Mn1 0.0180(2) 0.0188(2) 0.0175(2) -0.00517(15) -0.00514(16) -0.00525(16)
O1 0.0186(9) 0.0177(9) 0.0194(9) -0.0028(7) -0.0062(8) -0.0075(7)
O2 0.0221(10) 0.0213(9) 0.0203(10) -0.0057(8) -0.0052(8) -0.0009(7)
O3 0.0199(10) 0.0247(10) 0.0401(12) 0.0003(8) -0.0103(9) -0.0022(9)
O4 0.0250(10) 0.0303(10) 0.0222(10) -0.0116(8) -0.0026(8) -0.0114(8)
O5 0.0301(11) 0.0424(12) 0.0210(10) -0.0210(9) -0.0075(9) -0.0063(9)
O6 0.0178(9) 0.0307(10) 0.0245(10) -0.0041(8) -0.0045(8) -0.0140(8)
O7 0.0228(11) 0.0514(13) 0.0378(12) -0.0080(9) -0.0096(9) -0.0246(10)
O8 0.0207(10) 0.0309(11) 0.0215(10) -0.0038(8) -0.0063(8) -0.0008(8)
O9 0.0248(11) 0.0189(10) 0.0454(13) -0.0073(8) -0.0074(9) -0.0057(9)
C1 0.0137(12) 0.0181(12) 0.0174(13) -0.0044(10) -0.0024(10) -0.0057(10)
C2 0.0184(14) 0.0182(13) 0.0219(14) -0.0024(11) -0.0080(11) -0.0071(11)
C3 0.0206(14) 0.0245(14) 0.0181(13) -0.0066(11) -0.0039(11) -0.0067(11)
C4 0.0196(13) 0.0184(13) 0.0213(14) -0.0009(10) -0.0071(11) -0.0073(11)
C5 0.0151(13) 0.0188(13) 0.0196(13) -0.0048(10) -0.0021(10) -0.0056(10)
C6 0.0175(13) 0.0183(13) 0.0209(13) -0.0072(10) -0.0055(11) -0.0033(10)
N11 0.0260(13) 0.0213(11) 0.0242(12) -0.0056(10) -0.0111(10) -0.0022(10)
C14 0.0304(15) 0.0202(13) 0.0228(14) -0.0049(11) -0.0129(12) -0.0040(11)
C11 0.0301(15) 0.0269(15) 0.0251(15) -0.0054(12) -0.0121(12) -0.0086(12)
C12 0.0240(15) 0.0284(15) 0.0246(15) -0.0045(12) -0.0090(12) -0.0088(12)
C13 0.0226(14) 0.0166(13) 0.0289(15) -0.0038(11) -0.0126(12) -0.0048(11)
C15 0.0266(15) 0.0223(14) 0.0243(14) -0.0057(11) -0.0096(12) -0.0033(11)
C16 0.0301(16) 0.0252(14) 0.0241(14) -0.0057(12) -0.0133(12) -0.0071(12)
O1W 0.0384(13) 0.0336(12) 0.0503(14) -0.0040(10) -0.0209(11) -0.0123(11)

loop_
_atom_type_symbol
_atom_type_description
_atom_type_scat_dispersion_real
_atom_type_scat_dispersion_imag
_atom_type_scat_source
C C 0.0033 0.0016 'International Tables Vol C Tables 4.2.6.8 and 6.1.1.4'
H H 0.0000 0.0000 'International Tables Vol C Tables 4.2.6.8 and 6.1.1.4'
N N 0.0061 0.0033 'International Tables Vol C Tables 4.2.6.8 and 6.1.1.4'
O O 0.0106 0.0060 'International Tables Vol C Tables 4.2.6.8 and 6.1.1.4'
Mn Mn 0.3368 0.7283 'International Tables Vol C Tables 4.2.6.8 and 6.1.1.4'

loop_
_geom_angle_atom_site_label_1
_geom_angle_atom_site_label_2
_geom_angle_atom_site_label_3
_geom_angle_site_symmetry_1
_geom_angle_site_symmetry_3
_geom_angle
O9 Mn1 O6 . 2_666 104.69(8)
O9 Mn1 O8 . . 95.79(8)
O6 Mn1 O8 2_666 . 95.74(7)
O9 Mn1 O4 . . 91.93(8)
O6 Mn1 O4 2_666 . 162.66(7)
O8 Mn1 O4 . . 87.30(8)
O9 Mn1 O2 . . 94.80(8)
O6 Mn1 O2 2_666 . 89.16(7)
O8 Mn1 O2 . . 166.80(7)
O4 Mn1 O2 . . 84.48(7)
O9 Mn1 O1 . . 166.09(7)
O6 Mn1 O1 2_666 . 83.34(7)
O8 Mn1 O1 . . 94.66(7)
O4 Mn1 O1 . . 79.39(7)
O2 Mn1 O1 . . 73.70(7)
C1 O1 Mn1 . . 107.29(13)
C1 O1 H1O . . 107.4(18)
Mn1 O1 H1O . . 103.0(18)
C2 O2 Mn1 . . 115.41(15)
C4 O4 Mn1 . . 130.73(16)
C4 O5 H5O . . 109(2)
C6 O6 Mn1 . 2_666 124.98(16)
Mn1 O8 H8A . . 123.5(18)
Mn1 O8 H8B . . 120.1(18)
H8A O8 H8B . . 102(2)
Mn1 O9 H9A . . 120.1(18)
Mn1 O9 H9B . . 134.0(19)
H9A O9 H9B . . 106(3)
O1 C1 C5 . . 110.87(18)
O1 C1 C3 . . 106.59(19)
C5 C1 C3 . . 108.3(2)
O1 C1 C2 . . 110.49(19)
C5 C1 C2 . . 109.4(2)
C3 C1 C2 . . 111.13(19)
O3 C2 O2 . . 125.2(2)
O3 C2 C1 . . 116.8(2)
O2 C2 C1 . . 118.0(2)
C4 C3 C1 . . 116.8(2)
C4 C3 H3A . . 108.1
C1 C3 H3A . . 108.1
C4 C3 H3B . . 108.1
C1 C3 H3B . . 108.1
H3A C3 H3B . . 107.3
O4 C4 O5 . . 122.9(2)
O4 C4 C3 . . 121.5(2)
O5 C4 C3 . . 115.6(2)
C6 C5 C1 . . 115.7(2)
C6 C5 H5A . . 108.4
C1 C5 H5A . . 108.4
C6 C5 H5B . . 108.4
C1 C5 H5B . . 108.4
H5A C5 H5B . . 107.4
O7 C6 O6 . . 123.8(2)
O7 C6 C5 . . 119.6(2)
O6 C6 C5 . . 116.5(2)
C15 N11 C11 . . 120.3(2)
C15 C14 C13 . . 119.9(2)
C15 C14 H14 . . 120.1
C13 C14 H14 . . 120.1
N11 C11 C12 . . 121.7(2)
N11 C11 H11 . . 119.2
C12 C11 H11 . . 119.2
C11 C12 C13 . . 119.0(3)
C11 C12 H12 . . 120.5
C13 C12 H12 . . 120.5
C14 C13 C12 . . 118.2(2)
C14 C13 C16 . . 119.2(2)
C12 C13 C16 . . 122.6(2)
N11 C15 C14 . . 121.0(3)
N11 C15 H15 . . 119.5
C14 C15 H15 . . 119.5
C16 C16 C13 2_775 . 124.9(3)
C16 C16 H16 2_775 . 117.5
C13 C16 H16 . . 117.5
H1WA O1W H1WB . . 103(3)

loop_
_geom_bond_atom_site_label_1
_geom_bond_atom_site_label_2
_geom_bond_site_symmetry_2
_geom_bond_distance
Mn1 O9 . 2.136(2)
Mn1 O6 2_666 2.1373(18)
Mn1 O8 . 2.163(2)
Mn1 O4 . 2.1701(19)
Mn1 O2 . 2.1864(19)
Mn1 O1 . 2.288(2)
O1 C1 . 1.440(3)
O1 H1O . 0.860(2)
O2 C2 . 1.278(3)
O3 C2 . 1.238(3)
O4 C4 . 1.252(3)
O5 C4 . 1.264(3)
O5 H5O . 0.861(2)
O6 C6 . 1.282(3)
O6 Mn1 2_666 2.1372(18)
O7 C6 . 1.239(3)
O8 H8A . 0.929(2)
O8 H8B . 0.930(2)
O9 H9A . 0.930(2)
O9 H9B . 0.930(2)
C1 C5 . 1.532(3)
C1 C3 . 1.533(3)
C1 C2 . 1.554(3)
C3 C4 . 1.510(3)
C3 H3A . 0.9900
C3 H3B . 0.9900
C5 C6 . 1.521(3)
C5 H5A . 0.9900
C5 H5B . 0.9900
N11 C15 . 1.342(3)
N11 C11 . 1.352(4)
C14 C15 . 1.381(4)
C14 C13 . 1.397(4)
C14 H14 . 0.9500
C11 C12 . 1.373(4)
C11 H11 . 0.9500
C12 C13 . 1.412(4)
C12 H12 . 0.9500
C13 C16 . 1.465(4)
C15 H15 . 0.9500
C16 C16 2_775 1.328(5)
C16 H16 . 0.9500
O1W H1WA . 0.930(2)
O1W H1WB . 0.930(2)

loop_
_geom_hbond_atom_site_label_D
_geom_hbond_atom_site_label_H
_geom_hbond_atom_site_label_A
_geom_hbond_site_symmetry_A
_geom_hbond_distance_DH
_geom_hbond_distance_HA
_geom_hbond_distance_DA
_geom_hbond_angle_DHA
C12 H12 O3 1_654 0.95 2.48 3.344(4) 151.3
C11 H11 O4 1_554 0.95 2.53 3.143(3) 122.8
O9 H9B O3 2_676 0.930(2) 2.56(3) 3.113(3) 118(2)
O9 H9B O2 2_676 0.930(2) 1.876(4) 2.803(3) 175(3)
O9 H9A O1W 1_655 0.930(2) 1.776(6) 2.695(3) 170(3)
O8 H8B O5 2_667 0.930(2) 1.782(5) 2.707(3) 173(3)
O8 H8A O7 1_655 0.929(2) 1.868(9) 2.769(3) 163(3)
O5 H5O N11 1_556 0.861(2) 1.764(4) 2.625(3) 178(3)
O1W H1WB O3 . 0.930(2) 1.916(5) 2.843(3) 175(3)
O1 H1O O6 . 0.860(2) 1.880(17) 2.616(2) 143(2)
O1W H1WA O7 2_566 0.930(2) 2.082(19) 2.891(3) 145(3)

loop_
_geom_torsion_atom_site_label_1
_geom_torsion_atom_site_label_2
_geom_torsion_atom_site_label_3
_geom_torsion_atom_site_label_4
_geom_torsion_site_symmetry_1
_geom_torsion_site_symmetry_4
_geom_torsion
O9 Mn1 O1 C1 . . 1.5(4)
O6 Mn1 O1 C1 2_666 . -124.70(14)
O8 Mn1 O1 C1 . . 140.04(14)
O4 Mn1 O1 C1 . . 53.67(14)
O2 Mn1 O1 C1 . . -33.63(13)
O9 Mn1 O2 C2 . . -144.09(17)
O6 Mn1 O2 C2 2_666 . 111.24(17)
O8 Mn1 O2 C2 . . -0.8(4)
O4 Mn1 O2 C2 . . -52.61(17)
O1 Mn1 O2 C2 . . 27.93(16)
O9 Mn1 O4 C4 . . 173.5(2)
O6 Mn1 O4 C4 2_666 . 9.9(4)
O8 Mn1 O4 C4 . . -90.8(2)
O2 Mn1 O4 C4 . . 78.9(2)
O1 Mn1 O4 C4 . . 4.5(2)
Mn1 O1 C1 C5 . . 156.94(15)
Mn1 O1 C1 C3 . . -85.35(18)
Mn1 O1 C1 C2 . . 35.5(2)
Mn1 O2 C2 O3 . . 162.7(2)
Mn1 O2 C2 C1 . . -16.8(3)
O1 C1 C2 O3 . . 165.9(2)
C5 C1 C2 O3 . . 43.6(3)
C3 C1 C2 O3 . . -76.0(3)
O1 C1 C2 O2 . . -14.6(3)
C5 C1 C2 O2 . . -136.9(2)
C3 C1 C2 O2 . . 103.5(2)
O1 C1 C3 C4 . . 51.3(3)
C5 C1 C3 C4 . . 170.7(2)
C2 C1 C3 C4 . . -69.1(3)
Mn1 O4 C4 O5 . . 144.1(2)
Mn1 O4 C4 C3 . . -37.3(3)
C1 C3 C4 O4 . . 13.8(4)
C1 C3 C4 O5 . . -167.5(2)
O1 C1 C5 C6 . . -54.3(3)
C3 C1 C5 C6 . . -171.0(2)
C2 C1 C5 C6 . . 67.8(3)
Mn1 O6 C6 O7 2_666 . -5.4(4)
Mn1 O6 C6 C5 2_666 . 171.83(15)
C1 C5 C6 O7 . . -153.2(2)
C1 C5 C6 O6 . . 29.4(3)
C15 N11 C11 C12 . . 0.7(4)
N11 C11 C12 C13 . . -0.1(4)
C15 C14 C13 C12 . . 0.3(4)
C15 C14 C13 C16 . . -177.6(2)
C11 C12 C13 C14 . . -0.4(4)
C11 C12 C13 C16 . . 177.4(2)
C11 N11 C15 C14 . . -0.8(4)
C13 C14 C15 N11 . . 0.3(4)
C14 C13 C16 C16 . 2_775 -174.0(3)
C12 C13 C16 C16 . 2_775 8.2(5)
